data_2243465
loop_
_publ_author_name
'Twamley, Brendan'
'O'Boyle, Niamh M.'
'Meegan, Mary J.'

_publ_section_title
;
 Azetidin-2-ones: structures of antimitotic compounds based on the
 1-(3,4,5-trimethoxyphenyl)azetidin-2-one core
;
_journal_coeditor_code ZL2789
_journal_issue 8
_journal_name_full 'Acta Crystallographica Section E'
_journal_page_first 1187
_journal_page_last 1194
_journal_paper_doi 10.1107/S2056989020008555
_journal_volume 76
_journal_year 2020
_chemical_formula_iupac 'C32 H31 N O6'
_chemical_formula_moiety 'C32 H31 N O6'
_chemical_formula_sum 'C32 H31 N O6'
_chemical_formula_weight 525.58
_chemical_name_systematic
;
4,4-Bis(4-methoxyphenyl)-3-phenyl-1-(3,4,5-trimethoxyphenyl)azetidin-2-one
;
_space_group_crystal_system triclinic
_space_group_IT_number 2
_space_group_name_Hall '-P 1'
_space_group_name_H-M_alt 'P -1'
_atom_sites_solution_hydrogens geom
_atom_sites_solution_primary dual
_audit_creation_method
;
Olex2 1.2
(compiled 2018.05.29 svn.r3508 for OlexSys, GUI svn.r5506)
;
_cell_angle_alpha 83.7790(10)
_cell_angle_beta 85.7480(10)
_cell_angle_gamma 71.5590(10)
_cell_formula_units_Z 4
_cell_length_a 11.5720(3)
_cell_length_b 12.3994(3)
_cell_length_c 19.9358(6)
_cell_measurement_reflns_used 9822
_cell_measurement_temperature 100(2)
_cell_measurement_theta_max 69.08
_cell_measurement_theta_min 4.03
_cell_volume 2695.23(13)
_computing_cell_refinement
;
SAINT (Bruker, 2016)
;
_computing_data_collection
;
APEX3 (Bruker, 2017)
;
_computing_data_reduction
;
SAINT (Bruker, 2016)
;
_computing_molecular_graphics
;
<i>OLEX2</i> (Dolomanov <i>et al.</i>,  2009)
;
_computing_publication_material
;
<i>OLEX2</i> (Dolomanov <i>et al.</i>,  2009)
;
_computing_structure_refinement
;
SHELXL (Sheldrick, 2015b)
;
_computing_structure_solution
;
SHELXT (Sheldrick, 2015a)
;
_diffrn_ambient_temperature 100(2)
_diffrn_detector 'CCD area detector'
_diffrn_detector_area_resol_mean 8.33
_diffrn_measured_fraction_theta_full 0.996
_diffrn_measured_fraction_theta_max 0.983
_diffrn_measurement_device 'Kappa diffractometer'
_diffrn_measurement_device_type 'Bruker APEXII Kappa Duo'
_diffrn_measurement_method '\w and \f scans'
_diffrn_radiation_monochromator 'mirror optics'
_diffrn_radiation_probe x-ray
_diffrn_radiation_type CuK\a
_diffrn_radiation_wavelength 1.54178
_diffrn_reflns_av_R_equivalents 0.0398
_diffrn_reflns_av_unetI/netI 0.0360
_diffrn_reflns_limit_h_max 13
_diffrn_reflns_limit_h_min -12
_diffrn_reflns_limit_k_max 14
_diffrn_reflns_limit_k_min -15
_diffrn_reflns_limit_l_max 24
_diffrn_reflns_limit_l_min -24
_diffrn_reflns_number 37871
_diffrn_reflns_theta_full 67.679
_diffrn_reflns_theta_max 69.218
_diffrn_reflns_theta_min 3.773
_diffrn_source 'microfocus sealed X-ray tube'
_exptl_absorpt_coefficient_mu 0.726
_exptl_absorpt_correction_T_max 0.7532
_exptl_absorpt_correction_T_min 0.6952
_exptl_absorpt_correction_type multi-scan
_exptl_absorpt_process_details
;
(SADABS; Bruker, 2016)
;
_exptl_crystal_colour colourless
_exptl_crystal_density_diffrn 1.295
_exptl_crystal_density_method 'not measured'
_exptl_crystal_description plate
_exptl_crystal_F_000 1112
_exptl_crystal_size_max 0.259
_exptl_crystal_size_mid 0.145
_exptl_crystal_size_min 0.04
_refine_diff_density_max 0.236
_refine_diff_density_min -0.239
_refine_ls_extinction_coef 0.00057(14)
_refine_ls_extinction_expression Fc^*^=kFc[1+0.001xFc^2^\l^3^/sin(2\q)]^-1/4^
_refine_ls_extinction_method
;
SHELXL (Sheldrick, 2015b)
;
_refine_ls_goodness_of_fit_ref 1.091
_refine_ls_hydrogen_treatment constr
_refine_ls_matrix_type full
_refine_ls_number_parameters 714
_refine_ls_number_reflns 9870
_refine_ls_number_restraints 0
_refine_ls_restrained_S_all 1.091
_refine_ls_R_factor_all 0.0521
_refine_ls_R_factor_gt 0.0454
_refine_ls_shift/su_max 0.000
_refine_ls_shift/su_mean 0.000
_refine_ls_structure_factor_coef Fsqd
_refine_ls_weighting_details 'w=1/[\s^2^(Fo^2^)+(0.0820P)^2^+0.4264P] where P=(Fo^2^+2Fc^2^)/3'
_refine_ls_weighting_scheme calc
_refine_ls_wR_factor_gt 0.1303
_refine_ls_wR_factor_ref 0.1371
_reflns_number_gt 8278
_reflns_number_total 9870
_reflns_threshold_expression 'I > 2\s(I)'
_cod_data_source_file zl2789sup1.cif
_cod_data_source_block 5
_cod_database_code 2243465
_shelx_space_group_comment
;
The symmetry employed for this shelxl refinement is uniquely defined
by the following loop, which should always be used as a source of
symmetry information in preference to the above space-group names.
They are only intended as comments.
;
_shelx_estimated_absorpt_t_min 0.834
_shelx_estimated_absorpt_t_max 0.972

loop_
_space_group_symop_operation_xyz
'x, y, z'
'-x, -y, -z'

loop_
_atom_site_type_symbol
_atom_site_label
_atom_site_fract_x
_atom_site_fract_y
_atom_site_fract_z
_atom_site_U_iso_or_equiv
_atom_site_adp_type
_atom_site_calc_flag
_atom_site_occupancy
_atom_site_disorder_assembly
_atom_site_disorder_group
C C2 0.45948(14) 0.12352(13) 0.41098(7) 0.0258(3) Uani d 1 . .
C C3 0.50570(13) 0.00251(12) 0.38849(7) 0.0238(3) Uani d 1 . .
H H3 0.509131 -0.055507 0.427887 0.029 Uiso calc 1 . .
C C4 0.37704(13) 0.03633(12) 0.35271(7) 0.0227(3) Uani d 1 . .
C C5 0.24579(13) 0.24637(12) 0.37898(7) 0.0232(3) Uani d 1 . .
C C6 0.13733(13) 0.23552(13) 0.36077(7) 0.0246(3) Uani d 1 . .
H H6 0.133657 0.163916 0.350017 0.030 Uiso calc 1 . .
C C7 0.03343(13) 0.33081(13) 0.35836(7) 0.0247(3) Uani d 1 . .
C C8 0.03928(13) 0.43662(12) 0.37288(7) 0.0249(3) Uani d 1 . .
C C9 0.14979(14) 0.44524(12) 0.39159(7) 0.0248(3) Uani d 1 . .
C C10 0.25432(13) 0.35051(13) 0.39515(7) 0.0243(3) Uani d 1 . .
H H10 0.329209 0.356513 0.408179 0.029 Uiso calc 1 . .
C C12 -0.08797(14) 0.21821(13) 0.33449(8) 0.0302(3) Uani d 1 . .
H H12A -0.034969 0.184520 0.296552 0.045 Uiso calc 1 . .
H H12B -0.172727 0.225907 0.326136 0.045 Uiso calc 1 . .
H H12C -0.063494 0.168771 0.376149 0.045 Uiso calc 1 . .
C C14 -0.14653(15) 0.54176(15) 0.42181(9) 0.0381(4) Uani d 1 . .
H H14A -0.214092 0.612816 0.414879 0.057 Uiso calc 1 . .
H H14B -0.106492 0.541914 0.463409 0.057 Uiso calc 1 . .
H H14C -0.178026 0.476608 0.425514 0.057 Uiso calc 1 . .
C C16 0.25984(15) 0.56848(14) 0.41581(10) 0.0384(4) Uani d 1 . .
H H16A 0.315037 0.549050 0.376144 0.058 Uiso calc 1 . .
H H16B 0.296371 0.519193 0.455526 0.058 Uiso calc 1 . .
H H16C 0.246036 0.648458 0.423381 0.058 Uiso calc 1 . .
C C18 0.28998(13) -0.02714(12) 0.38480(7) 0.0239(3) Uani d 1 . .
C C19 0.28217(14) -0.04663(13) 0.45531(7) 0.0268(3) Uani d 1 . .
H H19 0.335945 -0.026095 0.481531 0.032 Uiso calc 1 . .
C C20 0.19842(14) -0.09485(14) 0.48762(8) 0.0292(3) Uani d 1 . .
H H20 0.195818 -0.107944 0.535467 0.035 Uiso calc 1 . .
C C21 0.11740(14) -0.12452(13) 0.45020(8) 0.0276(3) Uani d 1 . .
C C22 0.12299(14) -0.10582(13) 0.38041(8) 0.0290(3) Uani d 1 . .
H H22 0.068320 -0.125593 0.354447 0.035 Uiso calc 1 . .
C C23 0.20890(14) -0.05795(13) 0.34824(8) 0.0272(3) Uani d 1 . .
H H23 0.212225 -0.046069 0.300346 0.033 Uiso calc 1 . .
C C25 -0.05326(15) -0.19440(15) 0.45198(8) 0.0346(4) Uani d 1 . .
H H25A -0.014348 -0.251659 0.420227 0.052 Uiso calc 1 . .
H H25B -0.101539 -0.123914 0.427085 0.052 Uiso calc 1 . .
H H25C -0.106692 -0.223322 0.484436 0.052 Uiso calc 1 . .
C C26 0.38961(12) 0.04393(12) 0.27645(7) 0.0224(3) Uani d 1 . .
C C27 0.42081(14) -0.05596(12) 0.24303(7) 0.0267(3) Uani d 1 . .
H H27 0.431530 -0.127338 0.268706 0.032 Uiso calc 1 . .
C C28 0.43621(14) -0.05264(13) 0.17374(7) 0.0275(3) Uani d 1 . .
H H28 0.457296 -0.121385 0.152212 0.033 Uiso calc 1 . .
C C29 0.42097(13) 0.05141(13) 0.13495(7) 0.0239(3) Uani d 1 . .
C C30 0.39408(13) 0.15089(12) 0.16707(7) 0.0247(3) Uani d 1 . .
H H30 0.386085 0.221892 0.141444 0.030 Uiso calc 1 . .
C C31 0.37894(13) 0.14571(12) 0.23716(7) 0.0244(3) Uani d 1 . .
H H31 0.360704 0.214143 0.258770 0.029 Uiso calc 1 . .
C C33 0.40625(16) 0.15099(13) 0.02546(8) 0.0322(3) Uani d 1 . .
H H33A 0.416410 0.135899 -0.022220 0.048 Uiso calc 1 . .
H H33B 0.460695 0.193626 0.034783 0.048 Uiso calc 1 . .
H H33C 0.321553 0.195969 0.035415 0.048 Uiso calc 1 . .
C C34 0.62277(13) -0.02837(13) 0.34623(7) 0.0245(3) Uani d 1 . .
C C35 0.68780(14) -0.14197(13) 0.33960(8) 0.0298(3) Uani d 1 . .
H H35 0.658822 -0.199750 0.363203 0.036 Uiso calc 1 . .
C C36 0.79423(15) -0.17350(15) 0.29934(8) 0.0345(4) Uani d 1 . .
H H36 0.836626 -0.251826 0.294889 0.041 Uiso calc 1 . .
C C37 0.83797(15) -0.08931(16) 0.26569(8) 0.0357(4) Uani d 1 . .
H H37 0.910466 -0.109579 0.237856 0.043 Uiso calc 1 . .
C C38 0.77509(15) 0.02458(15) 0.27298(8) 0.0346(4) Uani d 1 . .
H H38 0.805478 0.082329 0.250588 0.042 Uiso calc 1 . .
C C39 0.66849(15) 0.05477(13) 0.31260(8) 0.0292(3) Uani d 1 . .
H H39 0.626039 0.133131 0.316881 0.035 Uiso calc 1 . .
N N1 0.35155(11) 0.14964(10) 0.38044(6) 0.0229(3) Uani d 1 . .
O O11 -0.07734(9) 0.32837(9) 0.34127(5) 0.0297(2) Uani d 1 . .
O O13 -0.06042(9) 0.53295(9) 0.36581(6) 0.0303(2) Uani d 1 . .
O O15 0.14621(10) 0.55205(9) 0.40470(6) 0.0321(3) Uani d 1 . .
O O17 0.50057(10) 0.17855(10) 0.44389(6) 0.0362(3) Uani d 1 . .
O O24 0.03835(10) -0.17149(10) 0.48725(5) 0.0338(3) Uani d 1 . .
O O32 0.43557(10) 0.04515(9) 0.06690(5) 0.0278(2) Uani d 1 . .
C C2A 0.53453(13) 0.41897(12) 0.09308(7) 0.0223(3) Uani d 1 . .
C C3A 0.49183(13) 0.54262(12) 0.11030(7) 0.0224(3) Uani d 1 . .
H H3A 0.492800 0.596081 0.069084 0.027 Uiso calc 1 . .
C C4A 0.61774(13) 0.50903(12) 0.14866(7) 0.0216(3) Uani d 1 . .
C C5A 0.74428(13) 0.29455(12) 0.13000(7) 0.0217(3) Uani d 1 . .
C C6A 0.85084(13) 0.30569(13) 0.15133(7) 0.0243(3) Uani d 1 . .
H H6A 0.851693 0.375945 0.165797 0.029 Uiso calc 1 . .
C C7A 0.95683(13) 0.21244(13) 0.15129(7) 0.0245(3) Uani d 1 . .
C C8A 0.95452(13) 0.10805(12) 0.13221(7) 0.0247(3) Uani d 1 . .
C C9A 0.84549(14) 0.09828(12) 0.11262(7) 0.0244(3) Uani d 1 . .
C C10A 0.73910(13) 0.19127(12) 0.11059(7) 0.0242(3) Uani d 1 . .
H H10A 0.665261 0.184581 0.096420 0.029 Uiso calc 1 . .
C C12A 1.07288(14) 0.32712(14) 0.17942(8) 0.0300(3) Uani d 1 . .
H H12D 1.018780 0.356834 0.217905 0.045 Uiso calc 1 . .
H H12E 1.047390 0.378997 0.138755 0.045 Uiso calc 1 . .
H H12F 1.156840 0.321179 0.188543 0.045 Uiso calc 1 . .
C C14A 1.13658(15) 0.01136(15) 0.07683(9) 0.0368(4) Uani d 1 . .
H H14D 1.210710 -0.053961 0.082699 0.055 Uiso calc 1 . .
H H14E 1.158385 0.082093 0.069899 0.055 Uiso calc 1 . .
H H14F 1.094672 0.003889 0.037458 0.055 Uiso calc 1 . .
C C16A 0.73881(15) -0.02728(14) 0.08713(9) 0.0347(4) Uani d 1 . .
H H16D 0.684824 -0.008542 0.127316 0.052 Uiso calc 1 . .
H H16E 0.754104 -0.107633 0.079924 0.052 Uiso calc 1 . .
H H16F 0.700069 0.021189 0.047667 0.052 Uiso calc 1 . .
C C26A 0.60072(12) 0.51623(12) 0.22396(7) 0.0216(3) Uani d 1 . .
C C31A 0.61578(13) 0.42025(12) 0.27005(7) 0.0245(3) Uani d 1 . .
H H31A 0.640381 0.346634 0.253973 0.029 Uiso calc 1 . .
C C30A 0.59559(14) 0.43020(12) 0.33877(7) 0.0259(3) Uani d 1 . .
H H30A 0.606527 0.363789 0.369355 0.031 Uiso calc 1 . .
C C29A 0.55924(13) 0.53756(12) 0.36301(7) 0.0231(3) Uani d 1 . .
C C28A 0.54078(13) 0.63421(12) 0.31783(7) 0.0249(3) Uani d 1 . .
H H28A 0.513964 0.707941 0.333806 0.030 Uiso calc 1 . .
C C27A 0.56175(14) 0.62245(12) 0.24916(7) 0.0250(3) Uani d 1 . .
H H27A 0.549064 0.689006 0.218549 0.030 Uiso calc 1 . .
C C33A 0.50372(15) 0.64958(13) 0.45788(7) 0.0292(3) Uani d 1 . .
H H33D 0.567288 0.686386 0.447766 0.044 Uiso calc 1 . .
H H33E 0.489437 0.639710 0.506905 0.044 Uiso calc 1 . .
H H33F 0.428160 0.697423 0.437099 0.044 Uiso calc 1 . .
C C18A 0.71158(13) 0.56193(12) 0.11335(7) 0.0228(3) Uani d 1 . .
C C23A 0.78448(14) 0.60614(13) 0.14767(7) 0.0266(3) Uani d 1 . .
H H23A 0.772010 0.609585 0.195132 0.032 Uiso calc 1 . .
C C22A 0.87563(14) 0.64558(13) 0.11385(8) 0.0280(3) Uani d 1 . .
H H22A 0.924198 0.675596 0.138215 0.034 Uiso calc 1 . .
C C21A 0.89479(13) 0.64071(12) 0.04483(7) 0.0263(3) Uani d 1 . .
C C20A 0.82355(14) 0.59507(13) 0.00985(7) 0.0272(3) Uani d 1 . .
H H20A 0.837117 0.590360 -0.037483 0.033 Uiso calc 1 . .
C C19A 0.73369(13) 0.55683(12) 0.04369(7) 0.0256(3) Uani d 1 . .
H H19A 0.685758 0.526369 0.019150 0.031 Uiso calc 1 . .
C C25A 1.06280(15) 0.71438(15) 0.04038(9) 0.0361(4) Uani d 1 . .
H H25D 1.105247 0.652591 0.073325 0.054 Uiso calc 1 . .
H H25E 1.018167 0.781856 0.063803 0.054 Uiso calc 1 . .
H H25F 1.122402 0.733250 0.007567 0.054 Uiso calc 1 . .
C C34A 0.37341(13) 0.58151(12) 0.15049(7) 0.0239(3) Uani d 1 . .
C C35A 0.30917(14) 0.69713(13) 0.15043(8) 0.0296(3) Uani d 1 . .
H H35A 0.338347 0.751051 0.122653 0.036 Uiso calc 1 . .
C C36A 0.20311(15) 0.73525(15) 0.19026(9) 0.0366(4) Uani d 1 . .
H H36A 0.161329 0.814660 0.190374 0.044 Uiso calc 1 . .
C C37A 0.15862(15) 0.65724(16) 0.22969(8) 0.0366(4) Uani d 1 . .
H H37A 0.086319 0.682890 0.257163 0.044 Uiso calc 1 . .
C C38A 0.21981(15) 0.54132(15) 0.22907(8) 0.0350(4) Uani d 1 . .
H H38A 0.188481 0.487557 0.255528 0.042 Uiso calc 1 . .
C C39A 0.32649(14) 0.50376(13) 0.18995(8) 0.0286(3) Uani d 1 . .
H H39A 0.368080 0.424281 0.190017 0.034 Uiso calc 1 . .
N N1A 0.63857(11) 0.39102(10) 0.12797(6) 0.0212(2) Uani d 1 . .
O O11A 1.06653(9) 0.21689(9) 0.16931(5) 0.0295(2) Uani d 1 . .
O O13A 1.05774(10) 0.01439(9) 0.13582(5) 0.0299(2) Uani d 1 . .
O O15A 0.85179(10) -0.00808(9) 0.09658(6) 0.0296(2) Uani d 1 . .
O O17A 0.49438(10) 0.36300(9) 0.06014(5) 0.0285(2) Uani d 1 . .
O O32A 0.54215(10) 0.54027(9) 0.43138(5) 0.0275(2) Uani d 1 . .
O O24A 0.97899(10) 0.67854(10) 0.00599(5) 0.0330(3) Uani d 1 . .

loop_
_atom_site_aniso_label
_atom_site_aniso_U_11
_atom_site_aniso_U_22
_atom_site_aniso_U_33
_atom_site_aniso_U_12
_atom_site_aniso_U_13
_atom_site_aniso_U_23
C2 0.0239(7) 0.0275(7) 0.0247(7) -0.0054(6) -0.0024(6) -0.0040(6)
C3 0.0225(7) 0.0249(7) 0.0233(7) -0.0066(6) -0.0039(6) 0.0001(5)
C4 0.0218(7) 0.0220(7) 0.0229(7) -0.0048(6) -0.0018(5) -0.0019(5)
C5 0.0238(7) 0.0249(7) 0.0189(7) -0.0057(6) 0.0001(5) -0.0004(5)
C6 0.0256(8) 0.0255(7) 0.0232(7) -0.0086(6) -0.0006(6) -0.0020(6)
C7 0.0215(7) 0.0311(8) 0.0213(7) -0.0083(6) 0.0000(5) -0.0009(6)
C8 0.0217(7) 0.0253(7) 0.0244(7) -0.0043(6) 0.0009(6) 0.0007(6)
C9 0.0257(8) 0.0233(7) 0.0248(7) -0.0077(6) 0.0025(6) -0.0023(6)
C10 0.0223(7) 0.0269(7) 0.0242(7) -0.0090(6) 0.0012(6) -0.0018(6)
C12 0.0269(8) 0.0326(8) 0.0338(8) -0.0129(6) -0.0023(6) -0.0029(6)
C14 0.0256(8) 0.0368(9) 0.0468(10) -0.0031(7) 0.0073(7) -0.0079(7)
C16 0.0302(9) 0.0282(8) 0.0592(11) -0.0113(7) -0.0036(8) -0.0059(7)
C18 0.0232(7) 0.0218(7) 0.0251(7) -0.0044(6) -0.0008(6) -0.0024(5)
C19 0.0244(8) 0.0296(8) 0.0256(7) -0.0072(6) -0.0023(6) -0.0020(6)
C20 0.0292(8) 0.0341(8) 0.0238(7) -0.0097(6) 0.0012(6) -0.0021(6)
C21 0.0262(8) 0.0262(7) 0.0305(8) -0.0090(6) 0.0021(6) -0.0022(6)
C22 0.0298(8) 0.0289(8) 0.0304(8) -0.0111(6) -0.0021(6) -0.0047(6)
C23 0.0290(8) 0.0278(7) 0.0249(7) -0.0089(6) -0.0012(6) -0.0028(6)
C25 0.0307(9) 0.0407(9) 0.0374(9) -0.0180(7) 0.0053(7) -0.0089(7)
C26 0.0178(7) 0.0247(7) 0.0240(7) -0.0058(5) -0.0019(5) -0.0014(6)
C27 0.0297(8) 0.0215(7) 0.0272(7) -0.0054(6) -0.0022(6) -0.0015(6)
C28 0.0309(8) 0.0228(7) 0.0277(7) -0.0062(6) 0.0000(6) -0.0045(6)
C29 0.0207(7) 0.0282(7) 0.0228(7) -0.0077(6) 0.0000(5) -0.0031(6)
C30 0.0255(7) 0.0219(7) 0.0266(7) -0.0082(6) -0.0015(6) -0.0001(6)
C31 0.0257(7) 0.0227(7) 0.0256(7) -0.0076(6) -0.0009(6) -0.0047(6)
C33 0.0455(10) 0.0272(8) 0.0244(7) -0.0126(7) -0.0032(7) 0.0002(6)
C34 0.0234(7) 0.0269(7) 0.0237(7) -0.0079(6) -0.0032(6) -0.0020(6)
C35 0.0268(8) 0.0267(8) 0.0354(8) -0.0086(6) -0.0009(6) -0.0002(6)
C36 0.0264(8) 0.0350(9) 0.0389(9) -0.0040(7) -0.0012(7) -0.0073(7)
C37 0.0265(8) 0.0512(10) 0.0289(8) -0.0114(7) 0.0024(6) -0.0061(7)
C38 0.0361(9) 0.0446(9) 0.0274(8) -0.0204(8) 0.0011(7) 0.0009(7)
C39 0.0323(8) 0.0288(8) 0.0277(7) -0.0114(6) -0.0025(6) -0.0012(6)
N1 0.0227(6) 0.0227(6) 0.0233(6) -0.0061(5) -0.0017(5) -0.0036(5)
O11 0.0220(5) 0.0307(6) 0.0364(6) -0.0073(4) -0.0049(4) -0.0032(4)
O13 0.0224(5) 0.0277(6) 0.0359(6) -0.0023(4) 0.0010(4) 0.0003(4)
O15 0.0260(6) 0.0236(5) 0.0470(7) -0.0071(4) -0.0020(5) -0.0061(5)
O17 0.0315(6) 0.0352(6) 0.0413(6) -0.0032(5) -0.0128(5) -0.0143(5)
O24 0.0328(6) 0.0420(7) 0.0313(6) -0.0195(5) 0.0042(5) -0.0028(5)
O32 0.0361(6) 0.0258(5) 0.0216(5) -0.0100(4) 0.0004(4) -0.0021(4)
C2A 0.0220(7) 0.0256(7) 0.0191(6) -0.0077(6) -0.0001(5) -0.0004(5)
C3A 0.0224(7) 0.0237(7) 0.0210(7) -0.0073(6) -0.0018(5) -0.0001(5)
C4A 0.0218(7) 0.0198(7) 0.0221(7) -0.0049(5) -0.0014(5) -0.0022(5)
C5A 0.0226(7) 0.0236(7) 0.0173(6) -0.0060(6) 0.0009(5) 0.0002(5)
C6A 0.0262(8) 0.0260(7) 0.0204(7) -0.0075(6) -0.0004(6) -0.0027(5)
C7A 0.0222(7) 0.0288(7) 0.0219(7) -0.0079(6) 0.0004(5) -0.0005(6)
C8A 0.0223(7) 0.0255(7) 0.0223(7) -0.0030(6) 0.0021(6) -0.0005(6)
C9A 0.0270(8) 0.0244(7) 0.0210(7) -0.0076(6) 0.0022(6) -0.0017(5)
C10A 0.0236(7) 0.0259(7) 0.0226(7) -0.0076(6) 0.0012(6) -0.0020(6)
C12A 0.0252(8) 0.0345(8) 0.0324(8) -0.0116(6) -0.0027(6) -0.0034(6)
C14A 0.0262(8) 0.0363(9) 0.0417(9) -0.0028(7) 0.0084(7) -0.0045(7)
C16A 0.0305(9) 0.0277(8) 0.0475(10) -0.0103(7) -0.0014(7) -0.0068(7)
C26A 0.0179(7) 0.0258(7) 0.0216(7) -0.0077(5) -0.0010(5) -0.0017(5)
C31A 0.0245(7) 0.0218(7) 0.0261(7) -0.0063(6) 0.0011(6) -0.0020(6)
C30A 0.0286(8) 0.0237(7) 0.0235(7) -0.0073(6) 0.0003(6) 0.0017(6)
C29A 0.0217(7) 0.0274(7) 0.0208(7) -0.0086(6) 0.0012(5) -0.0032(6)
C28A 0.0278(8) 0.0226(7) 0.0251(7) -0.0084(6) -0.0009(6) -0.0045(6)
C27A 0.0289(8) 0.0229(7) 0.0233(7) -0.0087(6) -0.0014(6) 0.0002(6)
C33A 0.0375(9) 0.0279(8) 0.0245(7) -0.0131(7) 0.0043(6) -0.0070(6)
C18A 0.0222(7) 0.0208(7) 0.0243(7) -0.0056(5) -0.0004(6) -0.0006(5)
C23A 0.0289(8) 0.0294(8) 0.0226(7) -0.0107(6) -0.0004(6) -0.0020(6)
C22A 0.0292(8) 0.0286(8) 0.0292(8) -0.0134(6) -0.0019(6) -0.0014(6)
C21A 0.0222(7) 0.0259(7) 0.0289(7) -0.0068(6) 0.0015(6) 0.0023(6)
C20A 0.0264(8) 0.0307(8) 0.0227(7) -0.0073(6) 0.0005(6) -0.0001(6)
C19A 0.0254(8) 0.0270(7) 0.0238(7) -0.0073(6) -0.0022(6) -0.0010(6)
C25A 0.0316(9) 0.0407(9) 0.0410(9) -0.0203(7) 0.0042(7) -0.0018(7)
C34A 0.0219(7) 0.0266(7) 0.0226(7) -0.0063(6) -0.0029(6) -0.0029(6)
C35A 0.0257(8) 0.0277(8) 0.0342(8) -0.0069(6) -0.0009(6) -0.0018(6)
C36A 0.0303(9) 0.0331(9) 0.0411(9) -0.0011(7) -0.0009(7) -0.0068(7)
C37A 0.0248(8) 0.0485(10) 0.0320(8) -0.0047(7) 0.0049(6) -0.0081(7)
C38A 0.0320(9) 0.0433(9) 0.0301(8) -0.0146(7) 0.0046(7) -0.0001(7)
C39A 0.0280(8) 0.0279(8) 0.0291(8) -0.0083(6) 0.0010(6) -0.0017(6)
N1A 0.0206(6) 0.0211(6) 0.0216(6) -0.0056(5) -0.0005(4) -0.0033(4)
O11A 0.0222(5) 0.0310(6) 0.0350(6) -0.0067(4) -0.0049(4) -0.0030(4)
O13A 0.0231(5) 0.0274(5) 0.0329(6) -0.0007(4) 0.0023(4) 0.0002(4)
O15A 0.0273(6) 0.0230(5) 0.0380(6) -0.0062(4) 0.0008(5) -0.0065(4)
O17A 0.0287(6) 0.0288(5) 0.0296(5) -0.0091(4) -0.0074(4) -0.0054(4)
O32A 0.0371(6) 0.0257(5) 0.0195(5) -0.0103(4) 0.0031(4) -0.0030(4)
O24A 0.0302(6) 0.0403(6) 0.0309(6) -0.0170(5) 0.0045(5) 0.0013(5)

loop_
_atom_type_symbol
_atom_type_description
_atom_type_scat_dispersion_real
_atom_type_scat_dispersion_imag
_atom_type_scat_source
C C 0.0181 0.0091 'International Tables Vol C Tables 4.2.6.8 and 6.1.1.4'
H H 0.0000 0.0000 'International Tables Vol C Tables 4.2.6.8 and 6.1.1.4'
N N 0.0311 0.0180 'International Tables Vol C Tables 4.2.6.8 and 6.1.1.4'
O O 0.0492 0.0322 'International Tables Vol C Tables 4.2.6.8 and 6.1.1.4'

loop_
_geom_angle_atom_site_label_1
_geom_angle_atom_site_label_2
_geom_angle_atom_site_label_3
_geom_angle_site_symmetry_1
_geom_angle_site_symmetry_3
_geom_angle
_geom_angle_publ_flag
N1 C2 C3 . . 93.66(11) ?
O17 C2 C3 . . 134.62(14) ?
O17 C2 N1 . . 131.71(14) ?
C2 C3 H3 . . 110.9 ?
C2 C3 C4 . . 85.08(10) ?
C4 C3 H3 . . 110.9 ?
C34 C3 C2 . . 117.03(12) ?
C34 C3 H3 . . 110.9 ?
C34 C3 C4 . . 119.75(11) ?
C18 C4 C3 . . 114.51(11) ?
C26 C4 C3 . . 113.35(11) ?
C26 C4 C18 . . 115.70(12) ?
N1 C4 C3 . . 85.36(10) ?
N1 C4 C18 . . 111.32(11) ?
N1 C4 C26 . . 112.88(11) ?
C6 C5 C10 . . 121.83(14) ?
C6 C5 N1 . . 119.03(13) ?
C10 C5 N1 . . 119.13(13) ?
C5 C6 H6 . . 120.4 ?
C5 C6 C7 . . 119.24(13) ?
C7 C6 H6 . . 120.4 ?
C6 C7 C8 . . 120.42(13) ?
O11 C7 C6 . . 123.47(13) ?
O11 C7 C8 . . 116.11(13) ?
C7 C8 C9 . . 119.25(13) ?
O13 C8 C7 . . 120.89(13) ?
O13 C8 C9 . . 119.79(13) ?
C10 C9 C8 . . 121.14(13) ?
O15 C9 C8 . . 114.82(13) ?
O15 C9 C10 . . 124.04(13) ?
C5 C10 H10 . . 120.9 ?
C9 C10 C5 . . 118.11(13) ?
C9 C10 H10 . . 120.9 ?
H12A C12 H12B . . 109.5 ?
H12A C12 H12C . . 109.5 ?
H12B C12 H12C . . 109.5 ?
O11 C12 H12A . . 109.5 ?
O11 C12 H12B . . 109.5 ?
O11 C12 H12C . . 109.5 ?
H14A C14 H14B . . 109.5 ?
H14A C14 H14C . . 109.5 ?
H14B C14 H14C . . 109.5 ?
O13 C14 H14A . . 109.5 ?
O13 C14 H14B . . 109.5 ?
O13 C14 H14C . . 109.5 ?
H16A C16 H16B . . 109.5 ?
H16A C16 H16C . . 109.5 ?
H16B C16 H16C . . 109.5 ?
O15 C16 H16A . . 109.5 ?
O15 C16 H16B . . 109.5 ?
O15 C16 H16C . . 109.5 ?
C19 C18 C4 . . 118.84(13) ?
C23 C18 C4 . . 123.58(13) ?
C23 C18 C19 . . 117.31(13) ?
C18 C19 H19 . . 119.2 ?
C20 C19 C18 . . 121.69(14) ?
C20 C19 H19 . . 119.2 ?
C19 C20 H20 . . 119.9 ?
C19 C20 C21 . . 120.22(14) ?
C21 C20 H20 . . 119.9 ?
C22 C21 C20 . . 119.23(14) ?
O24 C21 C20 . . 115.35(13) ?
O24 C21 C22 . . 125.42(14) ?
C21 C22 H22 . . 120.0 ?
C21 C22 C23 . . 120.04(14) ?
C23 C22 H22 . . 120.0 ?
C18 C23 C22 . . 121.51(14) ?
C18 C23 H23 . . 119.2 ?
C22 C23 H23 . . 119.2 ?
H25A C25 H25B . . 109.5 ?
H25A C25 H25C . . 109.5 ?
H25B C25 H25C . . 109.5 ?
O24 C25 H25A . . 109.5 ?
O24 C25 H25B . . 109.5 ?
O24 C25 H25C . . 109.5 ?
C27 C26 C4 . . 119.73(12) ?
C31 C26 C4 . . 122.80(13) ?
C31 C26 C27 . . 117.35(13) ?
C26 C27 H27 . . 119.3 ?
C28 C27 C26 . . 121.34(13) ?
C28 C27 H27 . . 119.3 ?
C27 C28 H28 . . 119.8 ?
C27 C28 C29 . . 120.31(13) ?
C29 C28 H28 . . 119.8 ?
C30 C29 C28 . . 119.35(13) ?
O32 C29 C28 . . 115.42(13) ?
O32 C29 C30 . . 125.22(13) ?
C29 C30 H30 . . 120.3 ?
C29 C30 C31 . . 119.43(13) ?
C31 C30 H30 . . 120.3 ?
C26 C31 C30 . . 122.15(13) ?
C26 C31 H31 . . 118.9 ?
C30 C31 H31 . . 118.9 ?
H33A C33 H33B . . 109.5 ?
H33A C33 H33C . . 109.5 ?
H33B C33 H33C . . 109.5 ?
O32 C33 H33A . . 109.5 ?
O32 C33 H33B . . 109.5 ?
O32 C33 H33C . . 109.5 ?
C35 C34 C3 . . 120.19(13) ?
C35 C34 C39 . . 118.17(14) ?
C39 C34 C3 . . 121.64(14) ?
C34 C35 H35 . . 119.1 ?
C34 C35 C36 . . 121.72(15) ?
C36 C35 H35 . . 119.1 ?
C35 C36 H36 . . 120.4 ?
C37 C36 C35 . . 119.30(16) ?
C37 C36 H36 . . 120.4 ?
C36 C37 H37 . . 120.2 ?
C38 C37 C36 . . 119.54(15) ?
C38 C37 H37 . . 120.2 ?
C37 C38 H38 . . 119.7 ?
C39 C38 C37 . . 120.54(15) ?
C39 C38 H38 . . 119.7 ?
C34 C39 H39 . . 119.6 ?
C38 C39 C34 . . 120.72(15) ?
C38 C39 H39 . . 119.6 ?
C2 N1 C4 . . 95.90(11) ?
C2 N1 C5 . . 132.98(12) ?
C5 N1 C4 . . 130.96(12) ?
C7 O11 C12 . . 116.43(12) ?
C8 O13 C14 . . 112.87(12) ?
C9 O15 C16 . . 116.94(12) ?
C21 O24 C25 . . 117.60(12) ?
C29 O32 C33 . . 116.79(11) ?
N1A C2A C3A . . 93.91(11) ?
O17A C2A C3A . . 134.56(13) ?
O17A C2A N1A . . 131.53(14) ?
C2A C3A H3A . . 111.1 ?
C2A C3A C4A . . 85.24(10) ?
C4A C3A H3A . . 111.1 ?
C34A C3A C2A . . 116.99(11) ?
C34A C3A H3A . . 111.1 ?
C34A C3A C4A . . 118.91(11) ?
C26A C4A C3A . . 113.84(11) ?
C26A C4A C18A . . 115.44(11) ?
C18A C4A C3A . . 113.97(11) ?
N1A C4A C3A . . 85.39(10) ?
N1A C4A C26A . . 113.61(11) ?
N1A C4A C18A . . 110.97(11) ?
C6A C5A C10A . . 121.79(13) ?
C6A C5A N1A . . 118.52(13) ?
C10A C5A N1A . . 119.70(13) ?
C5A C6A H6A . . 120.4 ?
C5A C6A C7A . . 119.14(13) ?
C7A C6A H6A . . 120.4 ?
C6A C7A C8A . . 120.37(13) ?
O11A C7A C6A . . 123.07(13) ?
O11A C7A C8A . . 116.55(13) ?
C9A C8A C7A . . 119.34(13) ?
O13A C8A C7A . . 120.22(13) ?
O13A C8A C9A . . 120.37(13) ?
C8A C9A C10A . . 121.25(14) ?
O15A C9A C8A . . 114.95(13) ?
O15A C9A C10A . . 123.80(13) ?
C5A C10A H10A . . 121.0 ?
C9A C10A C5A . . 118.07(13) ?
C9A C10A H10A . . 121.0 ?
H12D C12A H12E . . 109.5 ?
H12D C12A H12F . . 109.5 ?
H12E C12A H12F . . 109.5 ?
O11A C12A H12D . . 109.5 ?
O11A C12A H12E . . 109.5 ?
O11A C12A H12F . . 109.5 ?
H14D C14A H14E . . 109.5 ?
H14D C14A H14F . . 109.5 ?
H14E C14A H14F . . 109.5 ?
O13A C14A H14D . . 109.5 ?
O13A C14A H14E . . 109.5 ?
O13A C14A H14F . . 109.5 ?
H16D C16A H16E . . 109.5 ?
H16D C16A H16F . . 109.5 ?
H16E C16A H16F . . 109.5 ?
O15A C16A H16D . . 109.5 ?
O15A C16A H16E . . 109.5 ?
O15A C16A H16F . . 109.5 ?
C31A C26A C4A . . 122.78(12) ?
C27A C26A C4A . . 119.41(12) ?
C27A C26A C31A . . 117.71(13) ?
C26A C31A H31A . . 119.4 ?
C30A C31A C26A . . 121.29(13) ?
C30A C31A H31A . . 119.4 ?
C31A C30A H30A . . 120.0 ?
C31A C30A C29A . . 119.96(13) ?
C29A C30A H30A . . 120.0 ?
C28A C29A C30A . . 119.59(13) ?
O32A C29A C30A . . 116.48(12) ?
O32A C29A C28A . . 123.92(13) ?
C29A C28A H28A . . 120.2 ?
C29A C28A C27A . . 119.57(13) ?
C27A C28A H28A . . 120.2 ?
C26A C27A C28A . . 121.85(13) ?
C26A C27A H27A . . 119.1 ?
C28A C27A H27A . . 119.1 ?
H33D C33A H33E . . 109.5 ?
H33D C33A H33F . . 109.5 ?
H33E C33A H33F . . 109.5 ?
O32A C33A H33D . . 109.5 ?
O32A C33A H33E . . 109.5 ?
O32A C33A H33F . . 109.5 ?
C23A C18A C4A . . 123.46(12) ?
C23A C18A C19A . . 117.62(13) ?
C19A C18A C4A . . 118.67(12) ?
C18A C23A H23A . . 119.3 ?
C18A C23A C22A . . 121.49(13) ?
C22A C23A H23A . . 119.3 ?
C23A C22A H22A . . 120.1 ?
C21A C22A C23A . . 119.75(14) ?
C21A C22A H22A . . 120.1 ?
C22A C21A C20A . . 119.42(13) ?
O24A C21A C22A . . 125.27(14) ?
O24A C21A C20A . . 115.31(13) ?
C21A C20A H20A . . 119.8 ?
C19A C20A C21A . . 120.31(14) ?
C19A C20A H20A . . 119.8 ?
C18A C19A H19A . . 119.3 ?
C20A C19A C18A . . 121.41(14) ?
C20A C19A H19A . . 119.3 ?
H25D C25A H25E . . 109.5 ?
H25D C25A H25F . . 109.5 ?
H25E C25A H25F . . 109.5 ?
O24A C25A H25D . . 109.5 ?
O24A C25A H25E . . 109.5 ?
O24A C25A H25F . . 109.5 ?
C35A C34A C3A . . 120.34(13) ?
C35A C34A C39A . . 118.31(14) ?
C39A C34A C3A . . 121.34(13) ?
C34A C35A H35A . . 119.4 ?
C36A C35A C34A . . 121.21(15) ?
C36A C35A H35A . . 119.4 ?
C35A C36A H36A . . 120.1 ?
C37A C36A C35A . . 119.76(16) ?
C37A C36A H36A . . 120.1 ?
C36A C37A H37A . . 120.1 ?
C36A C37A C38A . . 119.83(15) ?
C38A C37A H37A . . 120.1 ?
C37A C38A H38A . . 119.9 ?
C39A C38A C37A . . 120.20(15) ?
C39A C38A H38A . . 119.9 ?
C34A C39A H39A . . 119.7 ?
C38A C39A C34A . . 120.65(15) ?
C38A C39A H39A . . 119.7 ?
C2A N1A C4A . . 95.38(11) ?
C2A N1A C5A . . 132.40(12) ?
C5A N1A C4A . . 130.49(11) ?
C7A O11A C12A . . 116.42(12) ?
C8A O13A C14A . . 112.31(12) ?
C9A O15A C16A . . 116.85(12) ?
C29A O32A C33A . . 117.84(11) ?
C21A O24A C25A . . 117.25(12) ?

loop_
_geom_bond_atom_site_label_1
_geom_bond_atom_site_label_2
_geom_bond_site_symmetry_2
_geom_bond_distance
_geom_bond_publ_flag
C2 C3 . 1.530(2) ?
C2 N1 . 1.3600(19) ?
C2 O17 . 1.2127(18) ?
C3 H3 . 1.0000 ?
C3 C4 . 1.6122(19) ?
C3 C34 . 1.505(2) ?
C4 C18 . 1.5299(19) ?
C4 C26 . 1.5119(19) ?
C4 N1 . 1.4996(18) ?
C5 C6 . 1.382(2) ?
C5 C10 . 1.399(2) ?
C5 N1 . 1.4164(18) ?
C6 H6 . 0.9500 ?
C6 C7 . 1.393(2) ?
C7 C8 . 1.397(2) ?
C7 O11 . 1.3608(17) ?
C8 C9 . 1.397(2) ?
C8 O13 . 1.3760(17) ?
C9 C10 . 1.394(2) ?
C9 O15 . 1.3649(18) ?
C10 H10 . 0.9500 ?
C12 H12A . 0.9800 ?
C12 H12B . 0.9800 ?
C12 H12C . 0.9800 ?
C12 O11 . 1.4310(18) ?
C14 H14A . 0.9800 ?
C14 H14B . 0.9800 ?
C14 H14C . 0.9800 ?
C14 O13 . 1.4294(19) ?
C16 H16A . 0.9800 ?
C16 H16B . 0.9800 ?
C16 H16C . 0.9800 ?
C16 O15 . 1.4290(19) ?
C18 C19 . 1.401(2) ?
C18 C23 . 1.395(2) ?
C19 H19 . 0.9500 ?
C19 C20 . 1.379(2) ?
C20 H20 . 0.9500 ?
C20 C21 . 1.397(2) ?
C21 C22 . 1.386(2) ?
C21 O24 . 1.3657(18) ?
C22 H22 . 0.9500 ?
C22 C23 . 1.396(2) ?
C23 H23 . 0.9500 ?
C25 H25A . 0.9800 ?
C25 H25B . 0.9800 ?
C25 H25C . 0.9800 ?
C25 O24 . 1.4294(19) ?
C26 C27 . 1.403(2) ?
C26 C31 . 1.387(2) ?
C27 H27 . 0.9500 ?
C27 C28 . 1.377(2) ?
C28 H28 . 0.9500 ?
C28 C29 . 1.398(2) ?
C29 C30 . 1.388(2) ?
C29 O32 . 1.3621(17) ?
C30 H30 . 0.9500 ?
C30 C31 . 1.392(2) ?
C31 H31 . 0.9500 ?
C33 H33A . 0.9800 ?
C33 H33B . 0.9800 ?
C33 H33C . 0.9800 ?
C33 O32 . 1.4299(18) ?
C34 C35 . 1.387(2) ?
C34 C39 . 1.391(2) ?
C35 H35 . 0.9500 ?
C35 C36 . 1.390(2) ?
C36 H36 . 0.9500 ?
C36 C37 . 1.389(2) ?
C37 H37 . 0.9500 ?
C37 C38 . 1.387(3) ?
C38 H38 . 0.9500 ?
C38 C39 . 1.383(2) ?
C39 H39 . 0.9500 ?
C2A C3A . 1.5240(19) ?
C2A N1A . 1.3643(18) ?
C2A O17A . 1.2152(17) ?
C3A H3A . 1.0000 ?
C3A C4A . 1.6105(19) ?
C3A C34A . 1.5017(19) ?
C4A C26A . 1.5080(18) ?
C4A C18A . 1.5304(18) ?
C4A N1A . 1.5042(17) ?
C5A C6A . 1.385(2) ?
C5A C10A . 1.397(2) ?
C5A N1A . 1.4142(18) ?
C6A H6A . 0.9500 ?
C6A C7A . 1.394(2) ?
C7A C8A . 1.397(2) ?
C7A O11A . 1.3637(18) ?
C8A C9A . 1.392(2) ?
C8A O13A . 1.3776(18) ?
C9A C10A . 1.395(2) ?
C9A O15A . 1.3689(18) ?
C10A H10A . 0.9500 ?
C12A H12D . 0.9800 ?
C12A H12E . 0.9800 ?
C12A H12F . 0.9800 ?
C12A O11A . 1.4282(19) ?
C14A H14D . 0.9800 ?
C14A H14E . 0.9800 ?
C14A H14F . 0.9800 ?
C14A O13A . 1.4303(19) ?
C16A H16D . 0.9800 ?
C16A H16E . 0.9800 ?
C16A H16F . 0.9800 ?
C16A O15A . 1.4299(19) ?
C26A C31A . 1.395(2) ?
C26A C27A . 1.387(2) ?
C31A H31A . 0.9500 ?
C31A C30A . 1.385(2) ?
C30A H30A . 0.9500 ?
C30A C29A . 1.392(2) ?
C29A C28A . 1.388(2) ?
C29A O32A . 1.3652(16) ?
C28A H28A . 0.9500 ?
C28A C27A . 1.388(2) ?
C27A H27A . 0.9500 ?
C33A H33D . 0.9800 ?
C33A H33E . 0.9800 ?
C33A H33F . 0.9800 ?
C33A O32A . 1.4329(17) ?
C18A C23A . 1.393(2) ?
C18A C19A . 1.398(2) ?
C23A H23A . 0.9500 ?
C23A C22A . 1.398(2) ?
C22A H22A . 0.9500 ?
C22A C21A . 1.382(2) ?
C21A C20A . 1.397(2) ?
C21A O24A . 1.3665(17) ?
C20A H20A . 0.9500 ?
C20A C19A . 1.378(2) ?
C19A H19A . 0.9500 ?
C25A H25D . 0.9800 ?
C25A H25E . 0.9800 ?
C25A H25F . 0.9800 ?
C25A O24A . 1.4302(19) ?
C34A C35A . 1.390(2) ?
C34A C39A . 1.395(2) ?
C35A H35A . 0.9500 ?
C35A C36A . 1.389(2) ?
C36A H36A . 0.9500 ?
C36A C37A . 1.382(2) ?
C37A H37A . 0.9500 ?
C37A C38A . 1.388(2) ?
C38A H38A . 0.9500 ?
C38A C39A . 1.386(2) ?
C39A H39A . 0.9500 ?

loop_
_geom_hbond_atom_site_label_D
_geom_hbond_atom_site_label_H
_geom_hbond_atom_site_label_A
_geom_hbond_site_symmetry_A
_geom_hbond_distance_DH
_geom_hbond_distance_HA
_geom_hbond_distance_DA
_geom_hbond_angle_DHA
_geom_hbond_publ_flag
C10 H10 O17 . 0.95 2.53 3.1190(19) 120 n
C19 H19 O17 2_656 0.95 2.63 3.2357(18) 122 n
C33 H33A O32 2_655 0.98 2.56 3.2110(19) 124 n
C33 H33B O17A . 0.98 2.37 3.2593(18) 151 n
C10A H10A O17A . 0.95 2.53 3.1158(18) 120 n
C33A H33E O32A 2_666 0.98 2.55 3.1918(18) 123 n

loop_
_geom_torsion_atom_site_label_1
_geom_torsion_atom_site_label_2
_geom_torsion_atom_site_label_3
_geom_torsion_atom_site_label_4
_geom_torsion_site_symmetry_1
_geom_torsion_site_symmetry_2
_geom_torsion_site_symmetry_3
_geom_torsion_site_symmetry_4
_geom_torsion
_geom_torsion_publ_flag
C2 C3 C4 C18 . . . . -111.46(12) ?
C2 C3 C4 C26 . . . . 112.82(12) ?
C2 C3 C4 N1 . . . . -0.12(9) ?
C2 C3 C34 C35 . . . . 162.12(14) ?
C2 C3 C34 C39 . . . . -18.3(2) ?
C3 C2 N1 C4 . . . . -0.15(11) ?
C3 C2 N1 C5 . . . . 175.38(14) ?
C3 C4 C18 C19 . . . . 39.59(18) ?
C3 C4 C18 C23 . . . . -146.56(14) ?
C3 C4 C26 C27 . . . . 81.23(16) ?
C3 C4 C26 C31 . . . . -94.68(16) ?
C3 C4 N1 C2 . . . . 0.14(11) ?
C3 C4 N1 C5 . . . . -175.52(14) ?
C3 C34 C35 C36 . . . . 178.00(14) ?
C3 C34 C39 C38 . . . . -178.78(14) ?
C4 C3 C34 C35 . . . . -97.47(17) ?
C4 C3 C34 C39 . . . . 82.12(17) ?
C4 C18 C19 C20 . . . . 174.58(14) ?
C4 C18 C23 C22 . . . . -173.67(14) ?
C4 C26 C27 C28 . . . . -178.27(13) ?
C4 C26 C31 C30 . . . . 178.18(13) ?
C5 C6 C7 C8 . . . . 1.3(2) ?
C5 C6 C7 O11 . . . . -179.75(12) ?
C6 C5 C10 C9 . . . . -0.9(2) ?
C6 C5 N1 C2 . . . . -160.61(14) ?
C6 C5 N1 C4 . . . . 13.5(2) ?
C6 C7 C8 C9 . . . . -1.7(2) ?
C6 C7 C8 O13 . . . . 175.14(13) ?
C6 C7 O11 C12 . . . . 8.4(2) ?
C7 C8 C9 C10 . . . . 0.8(2) ?
C7 C8 C9 O15 . . . . 179.97(13) ?
C7 C8 O13 C14 . . . . 80.37(17) ?
C8 C7 O11 C12 . . . . -172.52(13) ?
C8 C9 C10 C5 . . . . 0.4(2) ?
C8 C9 O15 C16 . . . . -172.44(13) ?
C9 C8 O13 C14 . . . . -102.83(16) ?
C10 C5 C6 C7 . . . . 0.0(2) ?
C10 C5 N1 C2 . . . . 20.2(2) ?
C10 C5 N1 C4 . . . . -165.69(13) ?
C10 C9 O15 C16 . . . . 6.7(2) ?
C18 C4 C26 C27 . . . . -53.94(18) ?
C18 C4 C26 C31 . . . . 130.15(14) ?
C18 C4 N1 C2 . . . . 114.66(12) ?
C18 C4 N1 C5 . . . . -61.00(18) ?
C18 C19 C20 C21 . . . . -0.8(2) ?
C19 C18 C23 C22 . . . . 0.3(2) ?
C19 C20 C21 C22 . . . . 0.5(2) ?
C19 C20 C21 O24 . . . . -179.92(14) ?
C20 C21 C22 C23 . . . . 0.1(2) ?
C20 C21 O24 C25 . . . . 174.79(14) ?
C21 C22 C23 C18 . . . . -0.5(2) ?
C22 C21 O24 C25 . . . . -5.7(2) ?
C23 C18 C19 C20 . . . . 0.4(2) ?
C26 C4 C18 C19 . . . . 174.24(13) ?
C26 C4 C18 C23 . . . . -11.9(2) ?
C26 C4 N1 C2 . . . . -113.27(13) ?
C26 C4 N1 C5 . . . . 71.07(18) ?
C26 C27 C28 C29 . . . . 0.0(2) ?
C27 C26 C31 C30 . . . . 2.2(2) ?
C27 C28 C29 C30 . . . . 2.1(2) ?
C27 C28 C29 O32 . . . . -178.53(13) ?
C28 C29 C30 C31 . . . . -2.0(2) ?
C28 C29 O32 C33 . . . . 172.66(13) ?
C29 C30 C31 C26 . . . . -0.1(2) ?
C30 C29 O32 C33 . . . . -8.0(2) ?
C31 C26 C27 C28 . . . . -2.1(2) ?
C34 C3 C4 C18 . . . . 130.10(13) ?
C34 C3 C4 C26 . . . . -5.61(18) ?
C34 C3 C4 N1 . . . . -118.56(13) ?
C34 C35 C36 C37 . . . . 1.1(2) ?
C35 C34 C39 C38 . . . . 0.8(2) ?
C35 C36 C37 C38 . . . . 0.2(2) ?
C36 C37 C38 C39 . . . . -1.0(2) ?
C37 C38 C39 C34 . . . . 0.5(2) ?
C39 C34 C35 C36 . . . . -1.6(2) ?
N1 C2 C3 C4 . . . . 0.14(10) ?
N1 C2 C3 C34 . . . . 121.15(13) ?
N1 C4 C18 C19 . . . . -55.13(17) ?
N1 C4 C18 C23 . . . . 118.71(15) ?
N1 C4 C26 C27 . . . . 176.19(12) ?
N1 C4 C26 C31 . . . . 0.28(19) ?
N1 C5 C6 C7 . . . . -179.12(12) ?
N1 C5 C10 C9 . . . . 178.29(12) ?
O11 C7 C8 C9 . . . . 179.26(12) ?
O11 C7 C8 O13 . . . . -3.93(19) ?
O13 C8 C9 C10 . . . . -176.03(12) ?
O13 C8 C9 O15 . . . . 3.12(19) ?
O15 C9 C10 C5 . . . . -178.64(13) ?
O17 C2 C3 C4 . . . . 179.89(18) ?
O17 C2 C3 C34 . . . . -59.1(2) ?
O17 C2 N1 C4 . . . . -179.91(17) ?
O17 C2 N1 C5 . . . . -4.4(3) ?
O24 C21 C22 C23 . . . . -179.42(14) ?
O32 C29 C30 C31 . . . . 178.64(13) ?
C2A C3A C4A C26A . . . . -115.74(12) ?
C2A C3A C4A C18A . . . . 108.99(12) ?
C2A C3A C4A N1A . . . . -1.93(9) ?
C2A C3A C34A C35A . . . . -159.75(13) ?
C2A C3A C34A C39A . . . . 21.86(19) ?
C3A C2A N1A C4A . . . . -2.28(11) ?
C3A C2A N1A C5A . . . . -168.04(14) ?
C3A C4A C26A C31A . . . . 101.97(15) ?
C3A C4A C26A C27A . . . . -74.25(16) ?
C3A C4A C18A C23A . . . . 139.46(14) ?
C3A C4A C18A C19A . . . . -46.49(17) ?
C3A C4A N1A C2A . . . . 2.16(10) ?
C3A C4A N1A C5A . . . . 168.34(13) ?
C3A C34A C35A C36A . . . . -176.29(14) ?
C3A C34A C39A C38A . . . . 177.17(14) ?
C4A C3A C34A C35A . . . . 100.18(16) ?
C4A C3A C34A C39A . . . . -78.21(17) ?
C4A C26A C31A C30A . . . . -177.88(13) ?
C4A C26A C27A C28A . . . . 177.88(13) ?
C4A C18A C23A C22A . . . . 174.94(13) ?
C4A C18A C19A C20A . . . . -174.99(13) ?
C5A C6A C7A C8A . . . . -2.2(2) ?
C5A C6A C7A O11A . . . . 177.77(12) ?
C6A C5A C10A C9A . . . . -0.5(2) ?
C6A C5A N1A C2A . . . . 158.07(14) ?
C6A C5A N1A C4A . . . . -3.1(2) ?
C6A C7A C8A C9A . . . . 0.6(2) ?
C6A C7A C8A O13A . . . . -176.38(12) ?
C6A C7A O11A C12A . . . . -8.64(19) ?
C7A C8A C9A C10A . . . . 1.1(2) ?
C7A C8A C9A O15A . . . . -178.35(12) ?
C7A C8A O13A C14A . . . . -84.95(17) ?
C8A C7A O11A C12A . . . . 171.34(13) ?
C8A C9A C10A C5A . . . . -1.1(2) ?
C8A C9A O15A C16A . . . . 169.90(13) ?
C9A C8A O13A C14A . . . . 98.10(16) ?
C10A C5A C6A C7A . . . . 2.2(2) ?
C10A C5A N1A C2A . . . . -21.8(2) ?
C10A C5A N1A C4A . . . . 176.95(12) ?
C10A C9A O15A C16A . . . . -9.5(2) ?
C26A C4A C18A C23A . . . . 4.9(2) ?
C26A C4A C18A C19A . . . . 178.98(13) ?
C26A C4A N1A C2A . . . . 116.19(12) ?
C26A C4A N1A C5A . . . . -77.63(17) ?
C26A C31A C30A C29A . . . . 0.1(2) ?
C31A C26A C27A C28A . . . . 1.5(2) ?
C31A C30A C29A C28A . . . . 1.5(2) ?
C31A C30A C29A O32A . . . . -179.47(13) ?
C30A C29A C28A C27A . . . . -1.6(2) ?
C30A C29A O32A C33A . . . . -179.49(13) ?
C29A C28A C27A C26A . . . . 0.1(2) ?
C28A C29A O32A C33A . . . . -0.5(2) ?
C27A C26A C31A C30A . . . . -1.6(2) ?
C18A C4A C26A C31A . . . . -123.44(14) ?
C18A C4A C26A C27A . . . . 60.34(17) ?
C18A C4A N1A C2A . . . . -111.77(12) ?
C18A C4A N1A C5A . . . . 54.41(18) ?
C18A C23A C22A C21A . . . . -0.2(2) ?
C23A C18A C19A C20A . . . . -0.6(2) ?
C23A C22A C21A C20A . . . . -0.8(2) ?
C23A C22A C21A O24A . . . . 178.60(14) ?
C22A C21A C20A C19A . . . . 1.0(2) ?
C22A C21A O24A C25A . . . . 7.3(2) ?
C21A C20A C19A C18A . . . . -0.3(2) ?
C20A C21A O24A C25A . . . . -173.35(14) ?
C19A C18A C23A C22A . . . . 0.8(2) ?
C34A C3A C4A C26A . . . . 2.56(17) ?
C34A C3A C4A C18A . . . . -132.71(13) ?
C34A C3A C4A N1A . . . . 116.37(12) ?
C34A C35A C36A C37A . . . . -1.4(2) ?
C35A C34A C39A C38A . . . . -1.3(2) ?
C35A C36A C37A C38A . . . . -0.3(3) ?
C36A C37A C38A C39A . . . . 1.1(3) ?
C37A C38A C39A C34A . . . . -0.4(2) ?
C39A C34A C35A C36A . . . . 2.1(2) ?
N1A C2A C3A C4A . . . . 2.13(10) ?
N1A C2A C3A C34A . . . . -118.01(12) ?
N1A C4A C26A C31A . . . . 6.39(19) ?
N1A C4A C26A C27A . . . . -169.83(12) ?
N1A C4A C18A C23A . . . . -126.17(14) ?
N1A C4A C18A C19A . . . . 47.89(17) ?
N1A C5A C6A C7A . . . . -177.72(12) ?
N1A C5A C10A C9A . . . . 179.37(12) ?
O11A C7A C8A C9A . . . . -179.38(12) ?
O11A C7A C8A O13A . . . . 3.65(19) ?
O13A C8A C9A C10A . . . . 178.07(12) ?
O13A C8A C9A O15A . . . . -1.38(19) ?
O15A C9A C10A C5A . . . . 178.26(12) ?
O17A C2A C3A C4A . . . . -177.17(16) ?
O17A C2A C3A C34A . . . . 62.7(2) ?
O17A C2A N1A C4A . . . . 177.05(15) ?
O17A C2A N1A C5A . . . . 11.3(3) ?
O32A C29A C28A C27A . . . . 179.42(13) ?
O24A C21A C20A C19A . . . . -178.42(13) ?

_cod_database_fobs_code 2243465
